data_9000576
loop_
_publ_author_name
'Ribbe, P. H.'
'Gibbs, G. V.'
'Hamil, M.'

_publ_section_title
;
 A refinement of the structure of dioptase, Cu6[Si6O18]*6H2O
 Note: sample is from Reneville, Congo
;
_journal_name_full 'American Mineralogist'
_journal_page_first 807
_journal_page_last 811
_journal_volume 62
_journal_year 1977
_chemical_formula_sum 'Cu H2 O4 Si'
_chemical_name_mineral Dioptase
_space_group_IT_number 148
_symmetry_space_group_name_Hall '-R 3'
_symmetry_space_group_name_H-M 'R -3 :H'
_cell_angle_alpha 90
_cell_angle_beta 90
_cell_angle_gamma 120
_cell_formula_units_Z 18
_cell_length_a 14.566
_cell_length_b 14.566
_cell_length_c 7.778
_cell_volume 1429.155
_database_code_amcsd 0000587
_exptl_crystal_density_diffrn 3.297
_cod_original_cell_volume 1429.154
_cod_original_sg_symbol_H-M 'R -3'
_cod_original_formula_sum 'Cu Si O4 H2'
_cod_database_code 9000576

loop_
_space_group_symop_operation_xyz
x,y,z
2/3+x,1/3+y,1/3+z
1/3+x,2/3+y,2/3+z
y,-x+y,-z
2/3+y,1/3-x+y,1/3-z
1/3+y,2/3-x+y,2/3-z
-x+y,-x,z
2/3-x+y,1/3-x,1/3+z
1/3-x+y,2/3-x,2/3+z
-x,-y,-z
2/3-x,1/3-y,1/3-z
1/3-x,2/3-y,2/3-z
-y,x-y,z
2/3-y,1/3+x-y,1/3+z
1/3-y,2/3+x-y,2/3+z
x-y,x,-z
2/3+x-y,1/3+x,1/3-z
1/3+x-y,2/3+x,2/3-z

loop_
_atom_site_aniso_label
_atom_site_aniso_U_11
_atom_site_aniso_U_22
_atom_site_aniso_U_33
_atom_site_aniso_U_12
_atom_site_aniso_U_13
_atom_site_aniso_U_23
Cu 0.00298 0.00476 0.00447 -0.00040 -0.00139 -0.00219
Si 0.00411 0.00363 0.00362 0.00242 -0.00015 0.00020
O1 0.00709 0.01040 0.00837 0.00548 0.00035 -0.00050
O2 0.00443 0.00701 0.00441 0.00113 -0.00020 -0.00129
O3 0.00661 0.01080 0.00435 0.00645 -0.00293 -0.00418
OW 0.02451 0.02265 0.01437 0.01572 0.00263 -0.00447
H1 0.01225 0.01225 0.01229 0.00613 0.00000 0.00000
H2 0.01677 0.01677 0.01680 0.00838 0.00000 0.00000

loop_
_atom_site_label
_atom_site_fract_x
_atom_site_fract_y
_atom_site_fract_z
_atom_site_type_symbol
_atom_site_attached_hydrogens
Cu 0.40646 0.40251 0.06300 Cu 0
Si 0.17563 0.21741 0.04130 Si 0
O1 0.07147 0.18088 -0.08270 O 0
O2 0.28070 0.29949 -0.06410 O 0
O3 0.15994 0.26776 0.21390 O 0
OW 0.14217 0.18201 0.57850 O 0
H1 0.14600 0.10600 0.55900 H 0
H2 0.10900 0.16200 0.68000 H 0

loop_
_cod_changelog_entry_id
_cod_changelog_entry_author
_cod_changelog_entry_date
_cod_changelog_entry_text
1
;cod-tools version 3.8.0
Id: cif_guess_AMCSD_atom_types 9574 2023-05-10 09:00:05Z saulius
;
2023-05-10T18:46:28+03:00
;Derived atom types and hydrogen counts
from atom names that follow the AMCSD naming convention
(Wat == water, O-H == hydroxyl).
;

loop_
_cod_related_entry_id
_cod_related_entry_database
_cod_related_entry_code
1 AMCSD 0000587
